data_7230033
loop_
_publ_author_name
'Zeng, Cheng-Hui'
'Wu, Haiming'
'Luo, Zhixun'
'Yao, Jiannian'

_publ_section_title
;
 Weak interactions cause selective cocrystal formation of lanthanide
 nitrates and tetra-2-pyridinylpyrazine
;
_journal_issue 8
_journal_name_full CrystEngComm
_journal_page_first 1123
_journal_paper_doi 10.1039/C7CE02098H
_journal_volume 20
_journal_year 2018
_chemical_formula_sum 'C24 H18 Er N11 O15'
_chemical_formula_weight 867.75
_space_group_IT_number 2
_space_group_name_Hall '-P 1'
_space_group_name_H-M_alt 'P -1'
_symmetry_cell_setting triclinic
_symmetry_space_group_name_Hall '-P 1'
_symmetry_space_group_name_H-M 'P -1'
_atom_sites_solution_hydrogens geom
_atom_sites_solution_primary direct
_atom_sites_solution_secondary difmap
_audit_creation_method SHELXL-97
_audit_update_record
;
2017-09-30 deposited with the CCDC.
2018-01-25 downloaded from the CCDC.
;
_cell_angle_alpha 111.07(3)
_cell_angle_beta 91.16(3)
_cell_angle_gamma 101.61(3)
_cell_formula_units_Z 2
_cell_length_a 10.564(2)
_cell_length_b 12.125(2)
_cell_length_c 12.807(3)
_cell_measurement_reflns_used 5170
_cell_measurement_temperature 296(2)
_cell_measurement_theta_max 27.4824
_cell_measurement_theta_min 1.7129
_cell_volume 1491.7(6)
_computing_cell_refinement 'Bruker FRAMBO'
_computing_data_collection 'Bruker FRAMBO'
_computing_data_reduction 'Bruker SAINT'
_computing_molecular_graphics 'Bruker SHELXTL'
_computing_publication_material 'Bruker SHELXTL'
_computing_structure_refinement 'SHELXL-97 (Sheldrick, 1997)'
_computing_structure_solution 'SHELXS-97 (Sheldrick, 1990)'
_diffrn_ambient_temperature 296(2)
_diffrn_measured_fraction_theta_full 0.990
_diffrn_measured_fraction_theta_max 0.990
_diffrn_measurement_device_type 'multiwire proportional'
_diffrn_measurement_method 'phi and omega scans'
_diffrn_radiation_monochromator graphite
_diffrn_radiation_source 'fine-focus sealed tube'
_diffrn_radiation_type MoK\a
_diffrn_radiation_wavelength 0.71073
_diffrn_reflns_av_R_equivalents 0.0357
_diffrn_reflns_av_sigmaI/netI 0.0385
_diffrn_reflns_limit_h_max 13
_diffrn_reflns_limit_h_min -13
_diffrn_reflns_limit_k_max 15
_diffrn_reflns_limit_k_min -15
_diffrn_reflns_limit_l_max 16
_diffrn_reflns_limit_l_min -16
_diffrn_reflns_number 18768
_diffrn_reflns_theta_full 27.47
_diffrn_reflns_theta_max 27.47
_diffrn_reflns_theta_min 2.95
_exptl_absorpt_coefficient_mu 2.908
_exptl_absorpt_correction_T_max 0.8223
_exptl_absorpt_correction_T_min 0.5073
_exptl_absorpt_correction_type multi-scan
_exptl_crystal_colour colorless
_exptl_crystal_density_diffrn 1.932
_exptl_crystal_density_method 'not measured'
_exptl_crystal_description prism
_exptl_crystal_F_000 854
_exptl_crystal_size_max 0.27
_exptl_crystal_size_mid 0.12
_exptl_crystal_size_min 0.07
_refine_diff_density_max 0.639
_refine_diff_density_min -0.613
_refine_diff_density_rms 0.098
_refine_ls_extinction_method none
_refine_ls_goodness_of_fit_ref 1.009
_refine_ls_hydrogen_treatment mixed
_refine_ls_matrix_type full
_refine_ls_number_parameters 460
_refine_ls_number_reflns 6781
_refine_ls_number_restraints 0
_refine_ls_restrained_S_all 1.009
_refine_ls_R_factor_all 0.0334
_refine_ls_R_factor_gt 0.0303
_refine_ls_shift/su_max 0.004
_refine_ls_shift/su_mean 0.000
_refine_ls_structure_factor_coef Fsqd
_refine_ls_weighting_details 'calc w=1/[\s^2^(Fo^2^)+(0.0419P)^2^+1.3077P] where P=(Fo^2^+2Fc^2^)/3'
_refine_ls_weighting_scheme calc
_refine_ls_wR_factor_gt 0.0728
_refine_ls_wR_factor_ref 0.0746
_reflns_number_gt 6484
_reflns_number_total 6781
_reflns_threshold_expression >2sigma(I)
_cod_data_source_file c7ce02098h2.cif
_cod_data_source_block 2-Er
_cod_depositor_comments
;
The following automatic conversions were performed:

'_symmetry_cell_setting' value 'Triclinic' changed to 'triclinic'
according to
/home/data/users/saulius/crontab/automatic-downloads/rss-feeds/RSC/lib/dictionaries/cif_core.dic
dictionary named 'cif_core.dic' version 2.4.2 from 2011-04-26.

Automatic conversion script
Id: cif_fix_values 4973 2017-02-22 13:04:09Z antanas 

 Adding full bibliography for 7230030--7230033.cif.
;
_cod_original_cell_volume 1491.7(5)
_cod_original_sg_symbol_H-M P-1
_cod_database_code 7230033

loop_
_symmetry_equiv_pos_as_xyz
'x, y, z'
'-x, -y, -z'

loop_
_atom_site_label
_atom_site_type_symbol
_atom_site_fract_x
_atom_site_fract_y
_atom_site_fract_z
_atom_site_U_iso_or_equiv
_atom_site_adp_type
_atom_site_occupancy
_atom_site_symmetry_multiplicity
_atom_site_calc_flag
_atom_site_refinement_flags
C15 C 0.6277(3) 1.6631(3) 0.4117(3) 0.0295(8) Uani 1 1 d .
H15A H 0.5838 1.7190 0.4569 0.035 Uiso 1 1 calc R
N10 N 0.7556(3) 1.4969(3) 0.2789(2) 0.0234(6) Uani 1 1 d .
N9 N 0.9461(3) 1.5966(2) 0.5413(2) 0.0206(5) Uani 1 1 d .
C18 C 0.9000(3) 1.5143(3) 0.4401(3) 0.0206(6) Uani 1 1 d .
C17 C 0.7897(3) 1.5459(3) 0.3905(3) 0.0212(6) Uani 1 1 d .
C16 C 0.7260(3) 1.6309(3) 0.4594(3) 0.0260(7) Uani 1 1 d .
H16A H 0.7493 1.6656 0.5367 0.031 Uiso 1 1 calc R
C13 C 0.6602(3) 1.5289(3) 0.2320(3) 0.0289(8) Uani 1 1 d .
H13A H 0.6384 1.4938 0.1546 0.035 Uiso 1 1 calc R
C14 C 0.5948(3) 1.6122(4) 0.2966(3) 0.0320(8) Uani 1 1 d .
H14A H 0.5295 1.6340 0.2636 0.038 Uiso 1 1 calc R
C1 C 0.7708(5) 0.6845(4) -0.1103(4) 0.0451(11) Uani 1 1 d .
H1A H 0.8388 0.6700 -0.0737 0.054 Uiso 1 1 calc R
C2 C 0.7308(5) 0.6127(4) -0.2204(4) 0.0459(11) Uani 1 1 d .
H2A H 0.7721 0.5511 -0.2587 0.055 Uiso 1 1 calc R
C10 C 0.6327(4) 0.9717(4) 0.3658(3) 0.0343(8) Uani 1 1 d .
H10B H 0.6060 1.0021 0.4373 0.041 Uiso 1 1 calc R
C12 C 0.7643(4) 0.8610(4) 0.2422(4) 0.0349(9) Uani 1 1 d .
H12A H 0.8282 0.8162 0.2291 0.042 Uiso 1 1 calc R
N7 N 0.7145(3) 0.7756(3) -0.0537(3) 0.0349(7) Uani 1 1 d .
C5 C 0.6153(4) 0.7971(3) -0.1049(3) 0.0279(7) Uani 1 1 d .
C4 C 0.5691(4) 0.7265(3) -0.2159(3) 0.0331(8) Uani 1 1 d .
H4A H 0.4998 0.7412 -0.2509 0.040 Uiso 1 1 calc R
C3 C 0.6288(5) 0.6331(4) -0.2736(4) 0.0418(10) Uani 1 1 d .
H3A H 0.5997 0.5845 -0.3482 0.050 Uiso 1 1 calc R
C6 C 0.5583(3) 0.9034(3) -0.0417(3) 0.0235(7) Uani 1 1 d .
C7 C 0.5605(3) 0.9670(3) 0.0755(3) 0.0235(7) Uani 1 1 d .
C9 C 0.5766(3) 0.9924(3) 0.2779(3) 0.0291(8) Uani 1 1 d .
H9B H 0.5129 1.0373 0.2900 0.035 Uiso 1 1 calc R
C11 C 0.7281(4) 0.9063(3) 0.3475(4) 0.0365(9) Uani 1 1 d .
H11A H 0.7671 0.8933 0.4065 0.044 Uiso 1 1 calc R
N8 N 0.7091(3) 0.8798(3) 0.1563(3) 0.0296(7) Uani 1 1 d .
C8 C 0.6166(3) 0.9452(3) 0.1721(3) 0.0247(7) Uani 1 1 d .
Er1 Er 1.170819(13) 0.760546(12) 0.283486(12) 0.01952(6) Uani 1 1 d .
N4 N 1.3496(3) 0.6960(3) 0.1186(2) 0.0265(6) Uani 1 1 d .
N2 N 1.0040(3) 0.8382(3) 0.4537(2) 0.0231(6) Uani 1 1 d .
O6 O 0.9334(2) 0.8767(2) 0.5248(2) 0.0293(5) Uani 1 1 d .
O2 O 1.2961(2) 0.9705(2) 0.3526(2) 0.0311(6) Uani 1 1 d .
O7 O 1.0320(2) 0.5579(2) 0.1962(2) 0.0296(5) Uani 1 1 d .
O12 O 1.4273(3) 0.6699(3) 0.0495(2) 0.0428(7) Uani 1 1 d .
O8 O 1.0100(3) 0.6882(2) 0.1229(2) 0.0324(6) Uani 1 1 d .
O13 O 1.3574(2) 0.7815(2) 0.4130(2) 0.0264(5) Uani 1 1 d .
O5 O 1.1269(2) 0.8673(2) 0.4732(2) 0.0311(6) Uani 1 1 d .
O10 O 1.3041(3) 0.7899(2) 0.1392(2) 0.0310(6) Uani 1 1 d .
O9 O 0.8757(3) 0.5106(3) 0.0627(2) 0.0394(7) Uani 1 1 d .
O4 O 0.9608(2) 0.7652(2) 0.3539(2) 0.0263(5) Uani 1 1 d .
N3 N 0.9698(3) 0.5828(3) 0.1247(3) 0.0286(6) Uani 1 1 d .
O15 O 1.3489(3) 0.6785(3) 0.5226(3) 0.0444(7) Uani 1 1 d .
N5 N 1.3010(3) 0.6989(3) 0.4461(2) 0.0259(6) Uani 1 1 d .
O14 O 1.1896(2) 0.6381(2) 0.3936(2) 0.0258(5) Uani 1 1 d .
O11 O 1.3101(3) 0.6319(2) 0.1762(2) 0.0315(6) Uani 1 1 d .
O1 O 1.1191(2) 0.9274(2) 0.2456(2) 0.0318(6) Uani 1 1 d .
N1 N 1.2221(3) 1.0059(3) 0.2983(3) 0.0298(7) Uani 1 1 d .
O3 O 1.2461(3) 1.1077(2) 0.2965(3) 0.0450(8) Uani 1 1 d .
N6 N 0.4973(3) 0.9400(3) -0.1111(2) 0.0243(6) Uani 1 1 d .
C19 C 1.0426(3) 1.5878(3) 0.6042(3) 0.0202(6) Uani 1 1 d .
C20 C 1.0734(3) 1.6923(3) 0.7144(3) 0.0220(6) Uani 1 1 d .
C21 C 1.0283(3) 1.7971(3) 0.7306(3) 0.0272(7) Uani 1 1 d .
H21A H 0.9841 1.8051 0.6711 0.033 Uiso 1 1 calc R
N11 N 1.1389(3) 1.6826(3) 0.8004(2) 0.0268(6) Uani 1 1 d .
C24 C 1.1588(4) 1.7708(4) 0.9027(3) 0.0339(8) Uani 1 1 d .
H24A H 1.2036 1.7611 0.9609 0.041 Uiso 1 1 calc R
C22 C 1.0499(4) 1.8888(3) 0.8354(3) 0.0303(8) Uani 1 1 d .
H22A H 1.0211 1.9595 0.8468 0.036 Uiso 1 1 calc R
C23 C 1.1147(4) 1.8752(4) 0.9237(3) 0.0342(8) Uani 1 1 d .
H23A H 1.1279 1.9351 0.9954 0.041 Uiso 1 1 calc R

loop_
_atom_site_aniso_label
_atom_site_aniso_U_11
_atom_site_aniso_U_22
_atom_site_aniso_U_33
_atom_site_aniso_U_23
_atom_site_aniso_U_13
_atom_site_aniso_U_12
C15 0.0226(16) 0.032(2) 0.040(2) 0.0177(17) 0.0062(15) 0.0111(14)
N10 0.0200(13) 0.0249(15) 0.0276(15) 0.0132(12) -0.0018(11) 0.0042(11)
N9 0.0208(13) 0.0237(14) 0.0194(13) 0.0095(11) 0.0028(10) 0.0068(11)
C18 0.0189(14) 0.0230(16) 0.0226(16) 0.0120(13) 0.0030(12) 0.0043(12)
C17 0.0167(14) 0.0241(17) 0.0268(17) 0.0144(14) 0.0010(12) 0.0042(12)
C16 0.0224(16) 0.0308(19) 0.0302(19) 0.0145(15) 0.0062(13) 0.0112(14)
C13 0.0239(17) 0.0303(19) 0.036(2) 0.0181(16) -0.0066(14) 0.0032(14)
C14 0.0197(16) 0.037(2) 0.044(2) 0.0206(18) -0.0038(15) 0.0078(15)
C1 0.054(3) 0.039(2) 0.060(3) 0.027(2) 0.030(2) 0.030(2)
C2 0.061(3) 0.027(2) 0.061(3) 0.022(2) 0.037(2) 0.020(2)
C10 0.038(2) 0.036(2) 0.0237(19) 0.0078(16) -0.0060(15) 0.0024(17)
C12 0.0312(19) 0.031(2) 0.044(2) 0.0154(18) -0.0056(16) 0.0107(16)
N7 0.0415(18) 0.0351(18) 0.0391(19) 0.0183(15) 0.0156(15) 0.0234(15)
C5 0.0359(19) 0.0214(17) 0.0322(19) 0.0137(15) 0.0153(15) 0.0109(15)
C4 0.044(2) 0.0210(17) 0.035(2) 0.0112(15) 0.0149(17) 0.0046(15)
C3 0.064(3) 0.0235(19) 0.035(2) 0.0101(17) 0.024(2) 0.0047(19)
C6 0.0237(16) 0.0220(16) 0.0296(18) 0.0127(14) 0.0088(13) 0.0091(13)
C7 0.0202(15) 0.0242(17) 0.0270(18) 0.0106(14) 0.0030(13) 0.0052(13)
C9 0.0250(17) 0.0315(19) 0.0282(19) 0.0090(15) -0.0011(14) 0.0052(14)
C11 0.041(2) 0.028(2) 0.039(2) 0.0148(17) -0.0137(17) 0.0011(16)
N8 0.0270(15) 0.0265(16) 0.0388(18) 0.0157(14) 0.0003(13) 0.0070(12)
C8 0.0210(15) 0.0244(17) 0.0293(18) 0.0111(14) -0.0001(13) 0.0041(13)
Er1 0.01872(8) 0.02017(9) 0.02178(9) 0.00868(6) 0.00209(5) 0.00728(6)
N4 0.0217(14) 0.0336(17) 0.0223(15) 0.0081(13) 0.0017(11) 0.0064(12)
N2 0.0269(14) 0.0222(14) 0.0256(15) 0.0119(12) 0.0053(11) 0.0115(12)
O6 0.0321(13) 0.0367(14) 0.0254(13) 0.0129(11) 0.0098(10) 0.0184(11)
O2 0.0307(13) 0.0254(13) 0.0354(15) 0.0108(11) 0.0007(11) 0.0034(11)
O7 0.0277(13) 0.0258(13) 0.0323(14) 0.0075(11) -0.0021(10) 0.0059(10)
O12 0.0386(16) 0.0477(18) 0.0363(16) 0.0065(13) 0.0190(13) 0.0123(13)
O8 0.0329(14) 0.0325(14) 0.0300(14) 0.0115(11) -0.0020(11) 0.0042(11)
O13 0.0227(11) 0.0275(13) 0.0315(13) 0.0130(11) 0.0011(10) 0.0073(10)
O5 0.0232(12) 0.0326(14) 0.0302(14) 0.0024(11) -0.0003(10) 0.0073(10)
O10 0.0372(14) 0.0294(14) 0.0323(14) 0.0160(11) 0.0084(11) 0.0118(11)
O9 0.0277(13) 0.0480(17) 0.0285(14) 0.0044(12) -0.0034(11) -0.0028(12)
O4 0.0222(11) 0.0297(13) 0.0235(13) 0.0062(10) 0.0012(9) 0.0049(10)
N3 0.0229(14) 0.0344(17) 0.0229(15) 0.0036(13) 0.0034(11) 0.0071(13)
O15 0.0364(15) 0.063(2) 0.0465(18) 0.0359(16) -0.0044(13) 0.0110(14)
N5 0.0262(14) 0.0288(16) 0.0271(16) 0.0122(13) 0.0034(12) 0.0125(12)
O14 0.0243(12) 0.0270(13) 0.0274(13) 0.0121(10) 0.0016(10) 0.0050(10)
O11 0.0353(14) 0.0345(14) 0.0331(14) 0.0175(12) 0.0103(11) 0.0163(11)
O1 0.0313(13) 0.0282(14) 0.0419(16) 0.0167(12) 0.0022(11) 0.0129(11)
N1 0.0350(17) 0.0248(16) 0.0361(18) 0.0148(13) 0.0182(14) 0.0126(13)
O3 0.0524(18) 0.0267(15) 0.068(2) 0.0289(15) 0.0254(16) 0.0134(13)
N6 0.0256(14) 0.0237(15) 0.0259(15) 0.0100(12) 0.0045(11) 0.0092(12)
C19 0.0202(15) 0.0226(16) 0.0209(16) 0.0121(13) 0.0017(12) 0.0044(12)
C20 0.0209(15) 0.0229(16) 0.0238(17) 0.0100(13) 0.0032(12) 0.0058(13)
C21 0.0308(18) 0.0290(18) 0.0251(18) 0.0110(15) 0.0040(14) 0.0118(15)
N11 0.0284(15) 0.0275(16) 0.0255(15) 0.0104(12) -0.0026(12) 0.0084(12)
C24 0.042(2) 0.034(2) 0.0246(19) 0.0094(16) -0.0052(16) 0.0107(17)
C22 0.0364(19) 0.0267(18) 0.0285(19) 0.0084(15) 0.0049(15) 0.0123(15)
C23 0.039(2) 0.032(2) 0.0263(19) 0.0037(16) 0.0009(15) 0.0094(16)

loop_
_atom_type_symbol
_atom_type_description
_atom_type_scat_dispersion_real
_atom_type_scat_dispersion_imag
_atom_type_scat_source
C C 0.0033 0.0016 'International Tables Vol C Tables 4.2.6.8 and 6.1.1.4'
H H 0.0000 0.0000 'International Tables Vol C Tables 4.2.6.8 and 6.1.1.4'
Er Er -0.2586 4.9576 'International Tables Vol C Tables 4.2.6.8 and 6.1.1.4'
N N 0.0061 0.0033 'International Tables Vol C Tables 4.2.6.8 and 6.1.1.4'
O O 0.0106 0.0060 'International Tables Vol C Tables 4.2.6.8 and 6.1.1.4'

loop_
_geom_angle_atom_site_label_1
_geom_angle_atom_site_label_2
_geom_angle_atom_site_label_3
_geom_angle
_geom_angle_site_symmetry_1
_geom_angle_site_symmetry_3
C16 C15 C14 120.0(3) . .
C16 C15 H15A 120.0 . .
C14 C15 H15A 120.0 . .
C17 N10 C13 121.0(3) . .
C18 N9 C19 123.2(3) . .
N9 C18 C19 118.6(3) . 2_786
N9 C18 C17 111.5(3) . .
C19 C18 C17 129.9(3) 2_786 .
N10 C17 C16 119.8(3) . .
N10 C17 C18 120.3(3) . .
C16 C17 C18 119.9(3) . .
C15 C16 C17 119.2(3) . .
C15 C16 H16A 120.4 . .
C17 C16 H16A 120.4 . .
N10 C13 C14 121.2(3) . .
N10 C13 H13A 119.4 . .
C14 C13 H13A 119.4 . .
C13 C14 C15 118.8(3) . .
C13 C14 H14A 120.6 . .
C15 C14 H14A 120.6 . .
N7 C1 C2 121.8(4) . .
N7 C1 H1A 119.1 . .
C2 C1 H1A 119.1 . .
C1 C2 C3 118.9(4) . .
C1 C2 H2A 120.5 . .
C3 C2 H2A 120.5 . .
C11 C10 C9 120.2(4) . .
C11 C10 H10B 119.9 . .
C9 C10 H10B 119.9 . .
N8 C12 C11 121.0(4) . .
N8 C12 H12A 119.5 . .
C11 C12 H12A 119.5 . .
C5 N7 C1 119.9(4) . .
N7 C5 C4 121.1(3) . .
N7 C5 C6 118.9(3) . .
C4 C5 C6 119.9(3) . .
C5 C4 C3 118.3(4) . .
C5 C4 H4A 120.8 . .
C3 C4 H4A 120.8 . .
C2 C3 C4 120.0(4) . .
C2 C3 H3A 120.0 . .
C4 C3 H3A 120.0 . .
N6 C6 C7 117.8(3) . .
N6 C6 C5 111.8(3) . .
C7 C6 C5 130.4(3) . .
N6 C7 C6 119.0(3) 2_675 .
N6 C7 C8 111.0(3) 2_675 .
C6 C7 C8 130.0(3) . .
C8 C9 C10 119.0(4) . .
C8 C9 H9B 120.5 . .
C10 C9 H9B 120.5 . .
C12 C11 C10 119.1(4) . .
C12 C11 H11A 120.5 . .
C10 C11 H11A 120.5 . .
C12 N8 C8 121.3(3) . .
N8 C8 C9 119.6(3) . .
N8 C8 C7 119.7(3) . .
C9 C8 C7 120.8(3) . .
O1 Er1 O5 84.98(10) . .
O1 Er1 O4 78.65(9) . .
O5 Er1 O4 52.76(9) . .
O1 Er1 O14 156.09(9) . .
O5 Er1 O14 71.35(9) . .
O4 Er1 O14 84.16(8) . .
O1 Er1 O8 69.34(9) . .
O5 Er1 O8 123.21(9) . .
O4 Er1 O8 72.49(9) . .
O14 Er1 O8 120.92(9) . .
O1 Er1 O10 72.92(9) . .
O5 Er1 O10 141.00(9) . .
O4 Er1 O10 145.12(9) . .
O14 Er1 O10 128.41(8) . .
O8 Er1 O10 78.77(9) . .
O1 Er1 O7 120.17(9) . .
O5 Er1 O7 113.40(9) . .
O4 Er1 O7 71.98(9) . .
O14 Er1 O7 68.77(9) . .
O8 Er1 O7 52.63(9) . .
O10 Er1 O7 105.50(9) . .
O1 Er1 O11 124.73(9) . .
O5 Er1 O11 142.25(9) . .
O4 Er1 O11 145.57(9) . .
O14 Er1 O11 78.32(8) . .
O8 Er1 O11 91.47(9) . .
O10 Er1 O11 52.28(8) . .
O7 Er1 O11 74.10(9) . .
O1 Er1 O2 52.71(9) . .
O5 Er1 O2 69.86(9) . .
O4 Er1 O2 106.72(9) . .
O14 Er1 O2 118.60(9) . .
O8 Er1 O2 119.92(9) . .
O10 Er1 O2 71.17(9) . .
O7 Er1 O2 172.55(8) . .
O11 Er1 O2 107.68(9) . .
O1 Er1 O13 123.53(9) . .
O5 Er1 O13 71.58(9) . .
O4 Er1 O13 118.64(8) . .
O14 Er1 O13 52.49(8) . .
O8 Er1 O13 163.11(9) . .
O10 Er1 O13 94.12(9) . .
O7 Er1 O13 116.29(9) . .
O11 Er1 O13 72.26(9) . .
O2 Er1 O13 70.94(9) . .
O1 Er1 N2 79.74(9) . .
O5 Er1 N2 26.34(8) . .
O4 Er1 N2 26.47(8) . .
O14 Er1 N2 77.49(8) . .
O8 Er1 N2 97.68(9) . .
O10 Er1 N2 151.93(8) . .
O7 Er1 N2 93.55(9) . .
O11 Er1 N2 155.51(8) . .
O2 Er1 N2 87.34(9) . .
O13 Er1 N2 95.67(8) . .
O1 Er1 N1 26.48(9) . .
O5 Er1 N1 77.50(9) . .
O4 Er1 N1 94.24(9) . .
O14 Er1 N1 141.89(9) . .
O8 Er1 N1 94.33(10) . .
O10 Er1 N1 68.34(9) . .
O7 Er1 N1 146.42(9) . .
O11 Er1 N1 117.69(9) . .
O2 Er1 N1 26.32(9) . .
O13 Er1 N1 97.25(9) . .
N2 Er1 N1 84.34(9) . .
O12 N4 O10 122.3(3) . .
O12 N4 O11 122.3(3) . .
O10 N4 O11 115.4(3) . .
O12 N4 Er1 179.0(3) . .
O10 N4 Er1 57.42(16) . .
O11 N4 Er1 57.93(16) . .
O6 N2 O5 122.3(3) . .
O6 N2 O4 122.7(3) . .
O5 N2 O4 115.0(3) . .
O6 N2 Er1 176.5(2) . .
O5 N2 Er1 57.49(16) . .
O4 N2 Er1 57.62(15) . .
N1 O2 Er1 94.8(2) . .
N3 O7 Er1 95.2(2) . .
N3 O8 Er1 96.16(19) . .
N5 O13 Er1 94.83(18) . .
N2 O5 Er1 96.17(19) . .
N4 O10 Er1 96.50(19) . .
N2 O4 Er1 95.90(18) . .
O9 N3 O7 122.2(3) . .
O9 N3 O8 122.1(3) . .
O7 N3 O8 115.7(3) . .
O9 N3 Er1 174.3(2) . .
O7 N3 Er1 58.43(16) . .
O8 N3 Er1 57.50(16) . .
O15 N5 O13 122.6(3) . .
O15 N5 O14 122.0(3) . .
O13 N5 O14 115.5(3) . .
O15 N5 Er1 173.7(2) . .
O13 N5 Er1 58.94(15) . .
O14 N5 Er1 56.94(15) . .
N5 O14 Er1 96.67(18) . .
N4 O11 Er1 95.87(19) . .
N1 O1 Er1 96.70(19) . .
O3 N1 O2 122.7(3) . .
O3 N1 O1 121.8(3) . .
O2 N1 O1 115.4(3) . .
O3 N1 Er1 175.2(3) . .
O2 N1 Er1 58.89(16) . .
O1 N1 Er1 56.82(15) . .
C7 N6 C6 123.2(3) 2_675 .
N9 C19 C18 118.2(3) . 2_786
N9 C19 C20 111.6(3) . .
C18 C19 C20 130.1(3) 2_786 .
N11 C20 C21 119.7(3) . .
N11 C20 C19 119.7(3) . .
C21 C20 C19 120.5(3) . .
C22 C21 C20 119.5(3) . .
C22 C21 H21A 120.2 . .
C20 C21 H21A 120.2 . .
C24 N11 C20 121.1(3) . .
N11 C24 C23 121.7(3) . .
N11 C24 H24A 119.2 . .
C23 C24 H24A 119.2 . .
C21 C22 C23 119.7(3) . .
C21 C22 H22A 120.1 . .
C23 C22 H22A 120.1 . .
C24 C23 C22 118.3(3) . .
C24 C23 H23A 120.8 . .
C22 C23 H23A 120.8 . .

loop_
_geom_bond_atom_site_label_1
_geom_bond_atom_site_label_2
_geom_bond_distance
_geom_bond_site_symmetry_2
C15 C16 1.383(5) .
C15 C14 1.382(6) .
C15 H15A 0.9300 .
N10 C17 1.345(4) .
N10 C13 1.351(4) .
N9 C18 1.327(4) .
N9 C19 1.331(4) .
C18 C19 1.426(5) 2_786
C18 C17 1.494(4) .
C17 C16 1.395(5) .
C16 H16A 0.9300 .
C13 C14 1.374(5) .
C13 H13A 0.9300 .
C14 H14A 0.9300 .
C1 N7 1.344(5) .
C1 C2 1.368(7) .
C1 H1A 0.9300 .
C2 C3 1.373(7) .
C2 H2A 0.9300 .
C10 C11 1.378(6) .
C10 C9 1.384(5) .
C10 H10B 0.9300 .
C12 N8 1.345(5) .
C12 C11 1.356(6) .
C12 H12A 0.9300 .
N7 C5 1.342(5) .
C5 C4 1.386(5) .
C5 C6 1.504(5) .
C4 C3 1.390(6) .
C4 H4A 0.9300 .
C3 H3A 0.9300 .
C6 N6 1.334(4) .
C6 C7 1.416(5) .
C7 N6 1.330(4) 2_675
C7 C8 1.490(5) .
C9 C8 1.381(5) .
C9 H9B 0.9300 .
C11 H11A 0.9300 .
N8 C8 1.352(4) .
Er1 O1 2.401(2) .
Er1 O5 2.413(3) .
Er1 O4 2.415(2) .
Er1 O14 2.417(2) .
Er1 O8 2.417(3) .
Er1 O10 2.429(3) .
Er1 O7 2.438(3) .
Er1 O11 2.440(3) .
Er1 O2 2.448(3) .
Er1 O13 2.462(2) .
Er1 N2 2.844(3) .
Er1 N1 2.849(3) .
N4 O12 1.221(4) .
N4 O10 1.267(4) .
N4 O11 1.271(4) .
N2 O6 1.211(4) .
N2 O5 1.269(4) .
N2 O4 1.275(4) .
O2 N1 1.268(4) .
O7 N3 1.271(4) .
O8 N3 1.272(4) .
O13 N5 1.270(4) .
O9 N3 1.226(4) .
O15 N5 1.216(4) .
N5 O14 1.282(4) .
O1 N1 1.279(4) .
N1 O3 1.218(4) .
N6 C7 1.330(4) 2_675
C19 C18 1.426(5) 2_786
C19 C20 1.494(5) .
C20 N11 1.341(4) .
C20 C21 1.394(5) .
C21 C22 1.379(5) .
C21 H21A 0.9300 .
N11 C24 1.340(5) .
C24 C23 1.374(5) .
C24 H24A 0.9300 .
C22 C23 1.388(5) .
C22 H22A 0.9300 .
C23 H23A 0.9300 .

loop_
_geom_torsion_atom_site_label_1
_geom_torsion_atom_site_label_2
_geom_torsion_atom_site_label_3
_geom_torsion_atom_site_label_4
_geom_torsion
_geom_torsion_site_symmetry_1
_geom_torsion_site_symmetry_4
C19 N9 C18 C19 -0.7(5) . 2_786
C19 N9 C18 C17 178.4(3) . .
C13 N10 C17 C16 0.1(5) . .
C13 N10 C17 C18 -176.8(3) . .
N9 C18 C17 N10 160.0(3) . .
C19 C18 C17 N10 -21.0(5) 2_786 .
N9 C18 C17 C16 -16.9(4) . .
C19 C18 C17 C16 162.2(3) 2_786 .
C14 C15 C16 C17 -0.8(5) . .
N10 C17 C16 C15 0.4(5) . .
C18 C17 C16 C15 177.2(3) . .
C17 N10 C13 C14 -0.1(5) . .
N10 C13 C14 C15 -0.3(5) . .
C16 C15 C14 C13 0.7(5) . .
N7 C1 C2 C3 -1.2(6) . .
C2 C1 N7 C5 0.7(6) . .
C1 N7 C5 C4 0.2(6) . .
C1 N7 C5 C6 -176.9(3) . .
N7 C5 C4 C3 -0.6(5) . .
C6 C5 C4 C3 176.5(3) . .
C1 C2 C3 C4 0.8(6) . .
C5 C4 C3 C2 0.1(5) . .
N7 C5 C6 N6 157.2(3) . .
C4 C5 C6 N6 -20.0(4) . .
N7 C5 C6 C7 -22.6(5) . .
C4 C5 C6 C7 160.2(4) . .
N6 C6 C7 N6 -0.2(5) . 2_675
C5 C6 C7 N6 179.6(3) . 2_675
N6 C6 C7 C8 177.9(3) . .
C5 C6 C7 C8 -2.3(6) . .
C11 C10 C9 C8 0.8(6) . .
N8 C12 C11 C10 0.4(6) . .
C9 C10 C11 C12 -1.1(6) . .
C11 C12 N8 C8 0.5(6) . .
C12 N8 C8 C9 -0.8(5) . .
C12 N8 C8 C7 178.3(3) . .
C10 C9 C8 N8 0.2(5) . .
C10 C9 C8 C7 -178.9(3) . .
N6 C7 C8 N8 -161.3(3) 2_675 .
C6 C7 C8 N8 20.5(5) . .
N6 C7 C8 C9 17.8(5) 2_675 .
C6 C7 C8 C9 -160.4(3) . .
O1 Er1 N4 O12 82(15) . .
O5 Er1 N4 O12 -14(16) . .
O4 Er1 N4 O12 163(15) . .
O14 Er1 N4 O12 -90(15) . .
O8 Er1 N4 O12 150(15) . .
O10 Er1 N4 O12 74(15) . .
O7 Er1 N4 O12 -158(15) . .
O11 Er1 N4 O12 -106(16) . .
O2 Er1 N4 O12 30(15) . .
O13 Er1 N4 O12 -41(15) . .
N2 Er1 N4 O12 17(16) . .
N1 Er1 N4 O12 56(15) . .
O1 Er1 N4 O10 7.3(2) . .
O5 Er1 N4 O10 -88.2(3) . .
O4 Er1 N4 O10 89.0(3) . .
O14 Er1 N4 O10 -164.09(19) . .
O8 Er1 N4 O10 75.4(2) . .
O7 Er1 N4 O10 127.8(2) . .
O11 Er1 N4 O10 179.8(3) . .
O2 Er1 N4 O10 -44.8(2) . .
O13 Er1 N4 O10 -115.6(2) . .
N2 Er1 N4 O10 -57.1(13) . .
N1 Er1 N4 O10 -18.7(2) . .
O1 Er1 N4 O11 -172.54(19) . .
O5 Er1 N4 O11 92.0(3) . .
O4 Er1 N4 O11 -90.8(3) . .
O14 Er1 N4 O11 16.1(2) . .
O8 Er1 N4 O11 -104.5(2) . .
O10 Er1 N4 O11 -179.8(3) . .
O7 Er1 N4 O11 -52.0(2) . .
O2 Er1 N4 O11 135.4(2) . .
O13 Er1 N4 O11 64.5(2) . .
N2 Er1 N4 O11 123.1(13) . .
N1 Er1 N4 O11 161.5(2) . .
O1 Er1 N2 O6 -12(4) . .
O5 Er1 N2 O6 88(4) . .
O4 Er1 N2 O6 -97(4) . .
O14 Er1 N2 O6 161(4) . .
O8 Er1 N2 O6 -79(4) . .
O10 Er1 N2 O6 2(4) . .
O7 Er1 N2 O6 -132(4) . .
O11 Er1 N2 O6 170(4) . .
O2 Er1 N2 O6 41(4) . .
O13 Er1 N2 O6 111(4) . .
N1 Er1 N2 O6 15(4) . .
O1 Er1 N2 O5 -99.5(2) . .
O4 Er1 N2 O5 175.4(3) . .
O14 Er1 N2 O5 73.15(19) . .
O8 Er1 N2 O5 -166.77(19) . .
O10 Er1 N2 O5 -86.3(3) . .
O7 Er1 N2 O5 140.48(19) . .
O11 Er1 N2 O5 82.2(3) . .
O2 Er1 N2 O5 -46.93(19) . .
O13 Er1 N2 O5 23.60(19) . .
N1 Er1 N2 O5 -73.2(2) . .
O1 Er1 N2 O4 85.12(18) . .
O5 Er1 N2 O4 -175.4(3) . .
O14 Er1 N2 O4 -102.24(18) . .
O8 Er1 N2 O4 17.84(19) . .
O10 Er1 N2 O4 98.4(2) . .
O7 Er1 N2 O4 -34.91(18) . .
O11 Er1 N2 O4 -93.2(3) . .
O2 Er1 N2 O4 137.68(19) . .
O13 Er1 N2 O4 -151.79(18) . .
N1 Er1 N2 O4 111.46(19) . .
O1 Er1 O2 N1 -3.47(18) . .
O5 Er1 O2 N1 -102.8(2) . .
O4 Er1 O2 N1 -64.3(2) . .
O14 Er1 O2 N1 -156.79(18) . .
O8 Er1 O2 N1 14.7(2) . .
O10 Er1 O2 N1 79.04(19) . .
O7 Er1 O2 N1 14.5(7) . .
O11 Er1 O2 N1 117.12(19) . .
O13 Er1 O2 N1 -179.5(2) . .
N2 Er1 O2 N1 -82.60(19) . .
O1 Er1 O7 N3 13.5(2) . .
O5 Er1 O7 N3 111.63(19) . .
O4 Er1 O7 N3 78.16(19) . .
O14 Er1 O7 N3 168.8(2) . .
O8 Er1 O7 N3 -3.23(17) . .
O10 Er1 O7 N3 -65.5(2) . .
O11 Er1 O7 N3 -107.8(2) . .
O2 Er1 O7 N3 -2.9(7) . .
O13 Er1 O7 N3 -168.17(17) . .
N2 Er1 O7 N3 93.72(19) . .
N1 Er1 O7 N3 8.6(3) . .
O1 Er1 O8 N3 -161.3(2) . .
O5 Er1 O8 N3 -92.3(2) . .
O4 Er1 O8 N3 -77.1(2) . .
O14 Er1 O8 N3 -5.4(2) . .
O10 Er1 O8 N3 122.9(2) . .
O7 Er1 O8 N3 3.24(17) . .
O11 Er1 O8 N3 71.9(2) . .
O2 Er1 O8 N3 -176.72(18) . .
O13 Er1 O8 N3 56.5(4) . .
N2 Er1 O8 N3 -85.4(2) . .
N1 Er1 O8 N3 -170.23(19) . .
O1 Er1 O13 N5 146.62(18) . .
O5 Er1 O13 N5 75.98(19) . .
O4 Er1 O13 N5 51.3(2) . .
O14 Er1 O13 N5 -4.28(17) . .
O8 Er1 O13 N5 -76.9(3) . .
O10 Er1 O13 N5 -141.16(19) . .
O7 Er1 O13 N5 -31.6(2) . .
O11 Er1 O13 N5 -93.01(19) . .
O2 Er1 O13 N5 150.4(2) . .
N2 Er1 O13 N5 65.19(19) . .
N1 Er1 O13 N5 150.17(19) . .
O6 N2 O5 Er1 -175.9(3) . .
O4 N2 O5 Er1 4.3(3) . .
O1 Er1 O5 N2 76.98(19) . .
O4 Er1 O5 N2 -2.58(17) . .
O14 Er1 O5 N2 -99.57(19) . .
O8 Er1 O5 N2 15.7(2) . .
O10 Er1 O5 N2 131.74(18) . .
O7 Er1 O5 N2 -43.8(2) . .
O11 Er1 O5 N2 -137.87(18) . .
O2 Er1 O5 N2 129.0(2) . .
O13 Er1 O5 N2 -155.2(2) . .
N1 Er1 O5 N2 102.7(2) . .
O12 N4 O10 Er1 -178.8(3) . .
O11 N4 O10 Er1 0.2(3) . .
O1 Er1 O10 N4 -172.5(2) . .
O5 Er1 O10 N4 129.19(19) . .
O4 Er1 O10 N4 -135.66(19) . .
O14 Er1 O10 N4 19.9(2) . .
O8 Er1 O10 N4 -100.9(2) . .
O7 Er1 O10 N4 -55.1(2) . .
O11 Er1 O10 N4 -0.10(18) . .
O2 Er1 O10 N4 131.9(2) . .
O13 Er1 O10 N4 63.7(2) . .
N2 Er1 O10 N4 173.89(17) . .
N1 Er1 O10 N4 159.8(2) . .
O6 N2 O4 Er1 175.9(3) . .
O5 N2 O4 Er1 -4.3(3) . .
O1 Er1 O4 N2 -89.74(18) . .
O5 Er1 O4 N2 2.57(16) . .
O14 Er1 O4 N2 73.54(18) . .
O8 Er1 O4 N2 -161.44(19) . .
O10 Er1 O4 N2 -125.49(19) . .
O7 Er1 O4 N2 143.08(19) . .
O11 Er1 O4 N2 132.94(19) . .
O2 Er1 O4 N2 -44.61(19) . .
O13 Er1 O4 N2 32.4(2) . .
N1 Er1 O4 N2 -68.23(19) . .
Er1 O7 N3 O9 -173.3(3) . .
Er1 O7 N3 O8 5.4(3) . .
Er1 O8 N3 O9 173.3(3) . .
Er1 O8 N3 O7 -5.5(3) . .
O1 Er1 N3 O9 -71(3) . .
O5 Er1 N3 O9 16(3) . .
O4 Er1 N3 O9 5(3) . .
O14 Er1 N3 O9 87(3) . .
O8 Er1 N3 O9 -88(3) . .
O10 Er1 N3 O9 -144(3) . .
O7 Er1 N3 O9 98(3) . .
O11 Er1 N3 O9 165(3) . .
O2 Er1 N3 O9 -83(3) . .
O13 Er1 N3 O9 115(3) . .
N2 Er1 N3 O9 10(3) . .
N1 Er1 N3 O9 -77(3) . .
O1 Er1 N3 O7 -168.30(19) . .
O5 Er1 N3 O7 -81.5(2) . .
O4 Er1 N3 O7 -92.3(2) . .
O14 Er1 N3 O7 -10.44(19) . .
O8 Er1 N3 O7 174.2(3) . .
O10 Er1 N3 O7 118.58(19) . .
O11 Er1 N3 O7 67.21(19) . .
O2 Er1 N3 O7 179.32(17) . .
O13 Er1 N3 O7 17.3(3) . .
N2 Er1 N3 O7 -88.25(19) . .
N1 Er1 N3 O7 -174.50(18) . .
O1 Er1 N3 O8 17.5(2) . .
O5 Er1 N3 O8 104.3(2) . .
O4 Er1 N3 O8 93.5(2) . .
O14 Er1 N3 O8 175.35(19) . .
O10 Er1 N3 O8 -55.6(2) . .
O7 Er1 N3 O8 -174.2(3) . .
O11 Er1 N3 O8 -107.0(2) . .
O2 Er1 N3 O8 5.1(3) . .
O13 Er1 N3 O8 -156.89(18) . .
N2 Er1 N3 O8 97.6(2) . .
N1 Er1 N3 O8 11.3(2) . .
Er1 O13 N5 O15 -172.8(3) . .
Er1 O13 N5 O14 7.1(3) . .
O1 Er1 N5 O15 55(2) . .
O5 Er1 N5 O15 12(2) . .
O4 Er1 N5 O15 -30(2) . .
O14 Er1 N5 O15 -82(2) . .
O8 Er1 N5 O15 -105(2) . .
O10 Er1 N5 O15 149(2) . .
O7 Er1 N5 O15 -102(2) . .
O11 Er1 N5 O15 -175(2) . .
O2 Er1 N5 O15 78(2) . .
O13 Er1 N5 O15 106(2) . .
N2 Er1 N5 O15 -9(2) . .
N1 Er1 N5 O15 71(2) . .
O1 Er1 N5 O13 -50.3(2) . .
O5 Er1 N5 O13 -94.1(2) . .
O4 Er1 N5 O13 -135.80(19) . .
O14 Er1 N5 O13 172.3(3) . .
O8 Er1 N5 O13 149.58(19) . .
O10 Er1 N5 O13 43.2(2) . .
O7 Er1 N5 O13 151.91(19) . .
O11 Er1 N5 O13 79.31(19) . .
O2 Er1 N5 O13 -27.92(19) . .
N2 Er1 N5 O13 -114.85(19) . .
N1 Er1 N5 O13 -34.6(2) . .
O1 Er1 N5 O14 137.33(19) . .
O5 Er1 N5 O14 93.53(19) . .
O4 Er1 N5 O14 51.87(19) . .
O8 Er1 N5 O14 -22.8(3) . .
O10 Er1 N5 O14 -129.10(18) . .
O7 Er1 N5 O14 -20.43(19) . .
O11 Er1 N5 O14 -93.02(19) . .
O2 Er1 N5 O14 159.74(18) . .
O13 Er1 N5 O14 -172.3(3) . .
N2 Er1 N5 O14 72.81(19) . .
N1 Er1 N5 O14 153.10(17) . .
O15 N5 O14 Er1 172.7(3) . .
O13 N5 O14 Er1 -7.3(3) . .
O1 Er1 O14 N5 -85.0(3) . .
O5 Er1 O14 N5 -76.45(19) . .
O4 Er1 O14 N5 -129.04(19) . .
O8 Er1 O14 N5 165.40(17) . .
O10 Er1 O14 N5 64.7(2) . .
O7 Er1 O14 N5 158.0(2) . .
O11 Er1 O14 N5 80.75(19) . .
O2 Er1 O14 N5 -23.2(2) . .
O13 Er1 O14 N5 4.26(17) . .
N2 Er1 O14 N5 -103.08(19) . .
N1 Er1 O14 N5 -39.6(2) . .
O12 N4 O11 Er1 178.8(3) . .
O10 N4 O11 Er1 -0.2(3) . .
O1 Er1 O11 N4 9.0(2) . .
O5 Er1 O11 N4 -127.18(19) . .
O4 Er1 O11 N4 135.00(19) . .
O14 Er1 O11 N4 -164.0(2) . .
O8 Er1 O11 N4 74.7(2) . .
O10 Er1 O11 N4 0.10(17) . .
O7 Er1 O11 N4 125.0(2) . .
O2 Er1 O11 N4 -47.5(2) . .
O13 Er1 O11 N4 -110.0(2) . .
N2 Er1 O11 N4 -173.07(18) . .
N1 Er1 O11 N4 -21.0(2) . .
O5 Er1 O1 N1 71.9(2) . .
O4 Er1 O1 N1 124.9(2) . .
O14 Er1 O1 N1 80.0(3) . .
O8 Er1 O1 N1 -159.7(2) . .
O10 Er1 O1 N1 -75.6(2) . .
O7 Er1 O1 N1 -173.90(18) . .
O11 Er1 O1 N1 -82.9(2) . .
O2 Er1 O1 N1 3.45(18) . .
O13 Er1 O1 N1 7.9(2) . .
N2 Er1 O1 N1 98.0(2) . .
Er1 O2 N1 O3 -174.7(3) . .
Er1 O2 N1 O1 5.7(3) . .
Er1 O1 N1 O3 174.5(3) . .
Er1 O1 N1 O2 -5.9(3) . .
O1 Er1 N1 O3 -75(3) . .
O5 Er1 N1 O3 -179(100) . .
O4 Er1 N1 O3 -129(3) . .
O14 Er1 N1 O3 145(3) . .
O8 Er1 N1 O3 -56(3) . .
O10 Er1 N1 O3 20(3) . .
O7 Er1 N1 O3 -66(3) . .
O11 Er1 N1 O3 38(3) . .
O2 Er1 N1 O3 111(3) . .
O13 Er1 N1 O3 112(3) . .
N2 Er1 N1 O3 -153(3) . .
O1 Er1 N1 O2 173.8(3) . .
O5 Er1 N1 O2 69.68(19) . .
O4 Er1 N1 O2 120.05(19) . .
O14 Er1 N1 O2 34.1(2) . .
O8 Er1 N1 O2 -167.2(2) . .
O10 Er1 N1 O2 -91.1(2) . .
O7 Er1 N1 O2 -176.64(17) . .
O11 Er1 N1 O2 -73.3(2) . .
O13 Er1 N1 O2 0.4(2) . .
N2 Er1 N1 O2 95.5(2) . .
O5 Er1 N1 O1 -104.1(2) . .
O4 Er1 N1 O1 -53.7(2) . .
O14 Er1 N1 O1 -139.7(2) . .
O8 Er1 N1 O1 19.0(2) . .
O10 Er1 N1 O1 95.1(2) . .
O7 Er1 N1 O1 9.6(3) . .
O11 Er1 N1 O1 112.9(2) . .
O2 Er1 N1 O1 -173.8(3) . .
O13 Er1 N1 O1 -173.35(19) . .
N2 Er1 N1 O1 -78.3(2) . .
C7 C6 N6 C7 0.2(5) . 2_675
C5 C6 N6 C7 -179.6(3) . 2_675
C18 N9 C19 C18 0.7(5) . 2_786
C18 N9 C19 C20 -179.4(3) . .
N9 C19 C20 N11 160.5(3) . .
C18 C19 C20 N11 -19.6(5) 2_786 .
N9 C19 C20 C21 -15.8(4) . .
C18 C19 C20 C21 164.1(3) 2_786 .
N11 C20 C21 C22 -1.0(5) . .
C19 C20 C21 C22 175.3(3) . .
C21 C20 N11 C24 1.8(5) . .
C19 C20 N11 C24 -174.5(3) . .
C20 N11 C24 C23 -0.7(6) . .
C20 C21 C22 C23 -0.8(6) . .
N11 C24 C23 C22 -1.0(6) . .
C21 C22 C23 C24 1.8(6) . .
